data_4305408
loop_
_publ_author_name
'Felipe G\'andara'
'Manuela E. Medina'
'Natalia Snejko'
'Berta G\'omez-Lor'
'Marta Iglesias'
'Enrique Guti\'errez-Puebla'
'M. Angeles Monge'

_publ_contact_author_address
;Instituto de Ciencia de Materiales
        CSIC
        Campus de Cantoblanco
        28049 MADRID
        Spain
;
_publ_contact_author_email amonge@icmm.csic.es
_publ_contact_author_fax '34 1 372-0623'
_publ_contact_author_name 'M. Angeles Monge Bravo'
_publ_contact_author_phone '34 1 334-9024'
_publ_section_title
;
Two-Dimensional Hybrid Germanium Zeotype Formed by Selective Coordination
of the trans-1,2-Diaminocyclohexane Isomer to the Ge Atom: Heterogeneous
Acid-Base Bifunctional Catalyst
;
_journal_name_full 'Inorganic Chemistry'
_journal_page_first 6791
_journal_page_last 6795
_journal_paper_doi 10.1021/ic8004097
_journal_volume 47
_journal_year 2008
_chemical_absolute_configuration ad
_chemical_formula_moiety 'C6 H14 Ge3 N2 O6'
_chemical_formula_sum 'C6 H14 Ge3 N2 O6'
_chemical_formula_weight 427.96
_chemical_name_systematic
; 
 ? 
;
_space_group_IT_number 18
_symmetry_cell_setting orthorhombic
_symmetry_space_group_name_Hall 'P 2 2ab'
_symmetry_space_group_name_H-M 'P 21 21 2'
_atom_sites_solution_hydrogens geom
_atom_sites_solution_primary direct
_atom_sites_solution_secondary difmap
_audit_creation_method SHELXL-97
_cell_angle_alpha 90.00
_cell_angle_beta 90.00
_cell_angle_gamma 90.00
_cell_formula_units_Z 2
_cell_length_a 5.3321(9)
_cell_length_b 7.4268(12)
_cell_length_c 15.101(2)
_cell_measurement_reflns_used 521
_cell_measurement_temperature 295(2)
_cell_measurement_theta_max 22.55
_cell_measurement_theta_min 3.06
_cell_volume 598.01(16)
_computing_cell_refinement 'Bruker SMART'
_computing_data_collection 'Bruker SMART'
_computing_data_reduction 'Bruker SAINT'
_computing_molecular_graphics 'Bruker SHELXTL'
_computing_publication_material 'Bruker SHELXTL'
_computing_structure_refinement 'SHELXL-97 (Sheldrick, 1997)'
_computing_structure_solution 'SHELXS-97 (Sheldrick, 1990)'
_diffrn_ambient_temperature 295(2)
_diffrn_measured_fraction_theta_full 0.942
_diffrn_measured_fraction_theta_max 0.942
_diffrn_measurement_device_type 'CCD area detector'
_diffrn_measurement_method 'phi and omega scans'
_diffrn_radiation_monochromator graphite
_diffrn_radiation_source 'fine-focus sealed tube'
_diffrn_radiation_type MoK\a
_diffrn_radiation_wavelength 0.71073
_diffrn_reflns_av_R_equivalents 0.0819
_diffrn_reflns_av_sigmaI/netI 0.1216
_diffrn_reflns_limit_h_max 6
_diffrn_reflns_limit_h_min -1
_diffrn_reflns_limit_k_max 9
_diffrn_reflns_limit_k_min -9
_diffrn_reflns_limit_l_max 13
_diffrn_reflns_limit_l_min -17
_diffrn_reflns_number 2756
_diffrn_reflns_theta_full 26.36
_diffrn_reflns_theta_max 26.36
_diffrn_reflns_theta_min 2.70
_exptl_absorpt_coefficient_mu 7.509
_exptl_absorpt_correction_T_max 0.8643
_exptl_absorpt_correction_T_min 0.5206
_exptl_absorpt_correction_type multi-scan
_exptl_absorpt_process_details SADABS
_exptl_crystal_colour colourless
_exptl_crystal_density_diffrn 2.377
_exptl_crystal_density_method 'not measured'
_exptl_crystal_description plate
_exptl_crystal_F_000 416
_exptl_crystal_size_max 0.10
_exptl_crystal_size_mid 0.05
_exptl_crystal_size_min 0.02
_refine_diff_density_max 1.550
_refine_diff_density_min -0.821
_refine_diff_density_rms 0.262
_refine_ls_abs_structure_details 'Flack H D (1983), Acta Cryst. A39, 876-881'
_refine_ls_abs_structure_Flack 0.19(9)
_refine_ls_extinction_method none
_refine_ls_goodness_of_fit_ref 1.072
_refine_ls_hydrogen_treatment constr
_refine_ls_matrix_type full
_refine_ls_number_parameters 74
_refine_ls_number_reflns 1103
_refine_ls_number_restraints 0
_refine_ls_restrained_S_all 1.072
_refine_ls_R_factor_all 0.0837
_refine_ls_R_factor_gt 0.0597
_refine_ls_shift/su_max 0.000
_refine_ls_shift/su_mean 0.000
_refine_ls_structure_factor_coef Fsqd
_refine_ls_weighting_details 'calc w=1/[\s^2^(Fo^2^)+(0.0632P)^2^+1.2014P] where P=(Fo^2^+2Fc^2^)/3'
_refine_ls_weighting_scheme calc
_refine_ls_wR_factor_gt 0.1327
_refine_ls_wR_factor_ref 0.1419
_reflns_number_gt 861
_reflns_number_total 1103
_reflns_threshold_expression >2sigma(I)
_cod_data_source_file ic8004097-file001_2.cif
_cod_data_source_block ICMM9
_cod_depositor_comments
;
The following automatic conversions were performed:
'_symmetry_cell_setting' value 'Orthorhombic' changed to 'orthorhombic'
according to '/home/saulius/struct/CIF-dictionaries/cif_core.dic'
dictionary named 'cif_core.dic' version 2.4.1 from 2010-06-29.

Automatic conversion script
Id: cif_fix_enum 1527 2010-12-29 10:47:43Z saulius 
;
_cod_database_code 4305408

loop_
_symmetry_equiv_pos_as_xyz
'x, y, z'
'-x, -y, z'
'-x+1/2, y+1/2, -z'
'x+1/2, -y+1/2, -z'

loop_
_atom_site_label
_atom_site_type_symbol
_atom_site_fract_x
_atom_site_fract_y
_atom_site_fract_z
_atom_site_U_iso_or_equiv
_atom_site_adp_type
_atom_site_occupancy
_atom_site_symmetry_multiplicity
_atom_site_calc_flag
_atom_site_refinement_flags
_atom_site_disorder_assembly
_atom_site_disorder_group
Ge1 Ge 0.7385(3) 0.62083(16) 0.92143(9) 0.0080(4) Uani 1 1 d . . .
Ge2 Ge 1.0000 1.0000 0.89079(13) 0.0078(5) Uani 1 2 d S . .
C1 C 0.864(3) 1.035(2) 0.7035(10) 0.024(4) Uani 1 1 d . . .
H1 H 0.7528 0.9304 0.7016 0.028 Uiso 1 1 calc R . .
C2 C 0.812(3) 1.147(2) 0.6215(10) 0.031(4) Uani 1 1 d . . .
H2A H 0.6379 1.1834 0.6208 0.037 Uiso 1 1 calc R . .
H2B H 0.9155 1.2543 0.6223 0.037 Uiso 1 1 calc R . .
C3 C 0.869(3) 1.040(2) 0.5415(12) 0.038(5) Uani 1 1 d . . .
H3A H 0.8497 1.1163 0.4898 0.046 Uiso 1 1 calc R . .
H3B H 0.7474 0.9431 0.5367 0.046 Uiso 1 1 calc R . .
N1 N 0.815(2) 1.1308(15) 0.7879(8) 0.014(3) Uani 1 1 d . . .
H1A H 0.6490 1.1327 0.7988 0.017 Uiso 1 1 calc R . .
H1B H 0.8691 1.2452 0.7840 0.017 Uiso 1 1 calc R . .
O1 O 0.5000 0.5000 0.8680(8) 0.013(3) Uani 1 2 d S . .
O2 O 0.748(2) 0.8289(10) 0.8715(6) 0.0121(15) Uani 1 1 d . . .
O3 O 0.6764(16) 0.6400(12) 1.0330(7) 0.0121(15) Uani 1 1 d . . .
O4 O 1.0000 0.5000 0.8848(10) 0.019(3) Uani 1 2 d S . .

loop_
_atom_site_aniso_label
_atom_site_aniso_U_11
_atom_site_aniso_U_22
_atom_site_aniso_U_33
_atom_site_aniso_U_23
_atom_site_aniso_U_13
_atom_site_aniso_U_12
Ge1 0.0081(6) 0.0045(6) 0.0114(8) 0.0022(6) -0.0004(7) -0.0005(7)
Ge2 0.0099(10) 0.0048(9) 0.0088(13) 0.000 0.000 0.0003(9)
C1 0.018(8) 0.023(10) 0.030(11) 0.017(8) -0.008(7) -0.001(7)
C2 0.031(10) 0.052(11) 0.009(10) -0.009(8) -0.006(7) 0.012(8)
C3 0.042(10) 0.027(11) 0.045(12) 0.015(10) -0.004(9) 0.000(8)
N1 0.023(7) 0.004(5) 0.015(7) -0.004(5) -0.002(5) 0.000(5)
O1 0.020(7) 0.013(6) 0.004(9) 0.000 0.000 -0.009(8)
O2 0.016(3) 0.006(3) 0.014(4) -0.001(3) -0.003(3) -0.007(3)
O3 0.016(3) 0.006(3) 0.014(4) -0.001(3) -0.003(3) -0.007(3)
O4 0.007(6) 0.011(6) 0.041(10) 0.000 0.000 0.000(8)

loop_
_atom_type_symbol
_atom_type_description
_atom_type_scat_dispersion_real
_atom_type_scat_dispersion_imag
_atom_type_scat_source
C C 0.0033 0.0016 'International Tables Vol C Tables 4.2.6.8 and 6.1.1.4'
H H 0.0000 0.0000 'International Tables Vol C Tables 4.2.6.8 and 6.1.1.4'
N N 0.0061 0.0033 'International Tables Vol C Tables 4.2.6.8 and 6.1.1.4'
O O 0.0106 0.0060 'International Tables Vol C Tables 4.2.6.8 and 6.1.1.4'
Ge Ge 0.1547 1.8001 'International Tables Vol C Tables 4.2.6.8 and 6.1.1.4'

loop_
_geom_angle_atom_site_label_1
_geom_angle_atom_site_label_2
_geom_angle_atom_site_label_3
_geom_angle
_geom_angle_site_symmetry_1
_geom_angle_site_symmetry_3
_geom_angle_publ_flag
O2 Ge1 O3 111.1(4) . . ?
O2 Ge1 O4 107.4(5) . . ?
O3 Ge1 O4 120.3(6) . . ?
O2 Ge1 O1 106.3(4) . . ?
O3 Ge1 O1 110.7(4) . . ?
O4 Ge1 O1 99.8(3) . . ?
O3 Ge2 O3 101.3(6) 3_657 4_567 ?
O3 Ge2 O2 96.7(4) 3_657 . ?
O3 Ge2 O2 94.7(4) 4_567 . ?
O3 Ge2 O2 94.7(4) 3_657 2_775 ?
O3 Ge2 O2 96.7(4) 4_567 2_775 ?
O2 Ge2 O2 162.1(5) . 2_775 ?
O3 Ge2 N1 87.7(4) 3_657 . ?
O3 Ge2 N1 170.8(4) 4_567 . ?
O2 Ge2 N1 82.0(4) . . ?
O2 Ge2 N1 84.7(4) 2_775 . ?
O3 Ge2 N1 170.8(4) 3_657 2_775 ?
O3 Ge2 N1 87.7(4) 4_567 2_775 ?
O2 Ge2 N1 84.7(4) . 2_775 ?
O2 Ge2 N1 82.0(4) 2_775 2_775 ?
N1 Ge2 N1 83.4(6) . 2_775 ?
N1 C1 C2 114.2(12) . . ?
N1 C1 C1 109.2(9) . 2_775 ?
C2 C1 C1 110.9(11) . 2_775 ?
N1 C1 H1 107.4 . . ?
C2 C1 H1 107.4 . . ?
C1 C1 H1 107.4 2_775 . ?
C3 C2 C1 109.9(13) . . ?
C3 C2 H2A 109.7 . . ?
C1 C2 H2A 109.7 . . ?
C3 C2 H2B 109.7 . . ?
C1 C2 H2B 109.7 . . ?
H2A C2 H2B 108.2 . . ?
C2 C3 C3 113.4(12) . 2_775 ?
C2 C3 H3A 108.9 . . ?
C3 C3 H3A 108.9 2_775 . ?
C2 C3 H3B 108.9 . . ?
C3 C3 H3B 108.9 2_775 . ?
H3A C3 H3B 107.7 . . ?
C1 N1 Ge2 109.6(8) . . ?
C1 N1 H1A 109.8 . . ?
Ge2 N1 H1A 109.8 . . ?
C1 N1 H1B 109.8 . . ?
Ge2 N1 H1B 109.8 . . ?
H1A N1 H1B 108.2 . . ?
Ge1 O1 Ge1 125.2(7) . 2_665 ?
Ge1 O2 Ge2 124.3(6) . . ?
Ge1 O3 Ge2 132.3(5) . 3_647 ?
Ge1 O4 Ge1 143.1(10) 2_765 . ?

loop_
_geom_bond_atom_site_label_1
_geom_bond_atom_site_label_2
_geom_bond_distance
_geom_bond_site_symmetry_2
_geom_bond_publ_flag
Ge1 O2 1.721(8) . ?
Ge1 O3 1.723(10) . ?
Ge1 O4 1.748(5) . ?
Ge1 O1 1.753(6) . ?
Ge2 O3 1.814(9) 3_657 ?
Ge2 O3 1.814(9) 4_567 ?
Ge2 O2 1.871(10) . ?
Ge2 O2 1.871(10) 2_775 ?
Ge2 N1 2.081(11) . ?
Ge2 N1 2.081(11) 2_775 ?
C1 N1 1.482(19) . ?
C1 C2 1.51(2) . ?
C1 C1 1.54(3) 2_775 ?
C1 H1 0.9800 . ?
C2 C3 1.48(2) . ?
C2 H2A 0.9700 . ?
C2 H2B 0.9700 . ?
C3 C3 1.52(3) 2_775 ?
C3 H3A 0.9700 . ?
C3 H3B 0.9700 . ?
N1 H1A 0.9000 . ?
N1 H1B 0.9000 . ?
O1 Ge1 1.753(6) 2_665 ?
O3 Ge2 1.814(9) 3_647 ?
O4 Ge1 1.748(5) 2_765 ?
